data_7127182
loop_
_publ_author_name
'Ielo, Laura'
'Pillari, Veronica'
'Gajic, Natalie'
'Holzer, Wolfgang'
'Pace, Vittorio'

_publ_section_title
;
 Straightforward chemoselective access to unsymmetrical dithioacetals
 through a thiosulfonate homologation-nucleophilic substitution sequence.
;
_journal_issue 82
_journal_name_full 'Chemical communications (Cambridge, England)'
_journal_page_first 12395
_journal_page_last 12398
_journal_paper_doi 10.1039/d0cc04896h
_journal_volume 56
_journal_year 2020
_chemical_formula_moiety 'C17 H14 S2'
_chemical_formula_sum 'C17 H14 S2'
_chemical_formula_weight 282.40
_chemical_name_systematic 2-{[(Phenylsulfanyl)methyl]sulfanyl}naphthalene
_space_group_crystal_system monoclinic
_space_group_IT_number 14
_space_group_name_Hall '-P 2ybc'
_space_group_name_H-M_alt 'P 1 21/c 1'
_atom_sites_solution_hydrogens geom
_atom_sites_solution_primary direct
_audit_creation_date 2020-07-13
_audit_creation_method
;
Olex2 1.2
(compiled 2018.05.29 svn.r3508 for OlexSys, GUI svn.r5506)
;
_audit_update_record
;
2020-07-15 deposited with the CCDC.	2020-09-03 downloaded from the CCDC.
;
_cell_angle_alpha 90
_cell_angle_beta 110.467(4)
_cell_angle_gamma 90
_cell_formula_units_Z 4
_cell_length_a 14.9903(9)
_cell_length_b 5.9477(4)
_cell_length_c 16.5251(15)
_cell_measurement_reflns_used 4365
_cell_measurement_temperature 100.0
_cell_measurement_theta_max 30.050
_cell_measurement_theta_min 2.52
_cell_volume 1380.34(18)
_computing_cell_refinement 'SAINT V8.38A (2016)'
_computing_data_collection APEX3
_computing_data_reduction 'SAINT V8.38A (2016)'
_computing_molecular_graphics 'Olex2 (Dolomanov et al., 2009)'
_computing_publication_material 'Olex2 (Dolomanov et al., 2009)'
_computing_structure_refinement 'ShelXL (Sheldrick, 2015)'
_computing_structure_solution 'ShelXS (Sheldrick, 2008)'
_diffrn_ambient_temperature 100.0
_diffrn_measured_fraction_theta_full 0.999
_diffrn_measured_fraction_theta_max 0.999
_diffrn_measurement_device_type 'Bruker APEX-II CCD'
_diffrn_measurement_method '\f and \w scans'
_diffrn_radiation_probe x-ray
_diffrn_radiation_type MoK\a
_diffrn_radiation_wavelength 0.71073
_diffrn_reflns_av_R_equivalents 0.0422
_diffrn_reflns_av_unetI/netI 0.0325
_diffrn_reflns_Laue_measured_fraction_full 0.999
_diffrn_reflns_Laue_measured_fraction_max 0.999
_diffrn_reflns_limit_h_max 17
_diffrn_reflns_limit_h_min -18
_diffrn_reflns_limit_k_max 7
_diffrn_reflns_limit_k_min -6
_diffrn_reflns_limit_l_max 19
_diffrn_reflns_limit_l_min -19
_diffrn_reflns_number 12148
_diffrn_reflns_point_group_measured_fraction_full 0.999
_diffrn_reflns_point_group_measured_fraction_max 0.999
_diffrn_reflns_theta_full 25.242
_diffrn_reflns_theta_max 25.348
_diffrn_reflns_theta_min 2.521
_diffrn_source 'Sealed xray tube'
_diffrn_source_type 'Incoatec IuS'
_diffrn_standards_number 0
_exptl_absorpt_coefficient_mu 0.368
_exptl_absorpt_correction_T_max 0.7460
_exptl_absorpt_correction_T_min 0.6474
_exptl_absorpt_correction_type multi-scan
_exptl_absorpt_process_details
;
SADABS-2016/2 (Bruker,2016/2) was used for absorption correction. 
wR2(int) was 0.0677 before and 0.0519 after correction. 
The Ratio of minimum to maximum transmission is 0.8678. 
The \l/2 correction factor is Not present.
;
_exptl_crystal_colour 'clear colourless'
_exptl_crystal_colour_lustre clear
_exptl_crystal_colour_primary colourless
_exptl_crystal_density_diffrn 1.359
_exptl_crystal_description stick
_exptl_crystal_F_000 592
_exptl_crystal_size_max 0.1
_exptl_crystal_size_mid 0.05
_exptl_crystal_size_min 0.02
_refine_diff_density_max 0.241
_refine_diff_density_min -0.263
_refine_diff_density_rms 0.049
_refine_ls_extinction_method none
_refine_ls_goodness_of_fit_ref 1.052
_refine_ls_hydrogen_treatment constr
_refine_ls_matrix_type full
_refine_ls_number_parameters 172
_refine_ls_number_reflns 2513
_refine_ls_number_restraints 0
_refine_ls_restrained_S_all 1.052
_refine_ls_R_factor_all 0.0414
_refine_ls_R_factor_gt 0.0324
_refine_ls_shift/su_max 0.000
_refine_ls_shift/su_mean 0.000
_refine_ls_structure_factor_coef Fsqd
_refine_ls_weighting_details
;
 w=1/[\s^2^(Fo^2^)+(0.0257P)^2^+0.8649P]
 where P=(Fo^2^+2Fc^2^)/3
;
_refine_ls_weighting_scheme calc
_refine_ls_wR_factor_gt 0.0722
_refine_ls_wR_factor_ref 0.0776
_reflns_Friedel_coverage 0.000
_reflns_number_gt 2139
_reflns_number_total 2513
_reflns_threshold_expression 'I > 2\s(I)'
_cod_data_source_file d0cc04896h2.cif
_cod_data_source_block mo_vipa_dk_8_p21c
_cod_depositor_comments 'Adding full bibliography for 7127182--7127184.cif.'
_cod_original_cell_volume 1380.33(18)
_cod_original_sg_symbol_H-M 'P 21/c'
_cod_database_code 7127182
_shelxl_version_number 2013-2
_shelx_space_group_comment
;
The symmetry employed for this shelxl refinement is uniquely defined
by the following loop, which should always be used as a source of
symmetry information in preference to the above space-group names.
They are only intended as comments.
;
_shelx_estimated_absorpt_t_max 0.993
_shelx_estimated_absorpt_t_min 0.964

loop_
_space_group_symop_operation_xyz
'x, y, z'
'-x, y+1/2, -z+1/2'
'-x, -y, -z'
'x, -y-1/2, z-1/2'

loop_
_atom_site_label
_atom_site_type_symbol
_atom_site_fract_x
_atom_site_fract_y
_atom_site_fract_z
_atom_site_U_iso_or_equiv
_atom_site_adp_type
_atom_site_occupancy
_atom_site_site_symmetry_order
_atom_site_calc_flag
_atom_site_refinement_flags_posn
_atom_site_refinement_flags_adp
_atom_site_refinement_flags_occupancy
_atom_site_disorder_assembly
_atom_site_disorder_group
S1 S 0.37804(3) 0.64462(8) 0.05637(3) 0.02331(14) Uani 1 1 d . . . . .
S2 S 0.25645(3) 0.24386(8) 0.00269(3) 0.02211(14) Uani 1 1 d . . . . .
C1 C 0.32743(13) 0.4477(3) -0.02985(12) 0.0204(4) Uani 1 1 d . . . . .
H1A H 0.3788 0.3700 -0.0435 0.024 Uiso 1 1 calc R . . . .
H1B H 0.2870 0.5281 -0.0823 0.024 Uiso 1 1 calc R . . . .
C2 C 0.48314(13) 0.5125(3) 0.12548(12) 0.0176(4) Uani 1 1 d . . . . .
C3 C 0.51509(13) 0.2994(3) 0.11335(13) 0.0207(4) Uani 1 1 d . . . . .
H3 H 0.4782 0.2081 0.0664 0.025 Uiso 1 1 calc R . . . .
C4 C 0.60174(14) 0.2219(3) 0.17081(13) 0.0237(4) Uani 1 1 d . . . . .
H4 H 0.6245 0.0783 0.1619 0.028 Uiso 1 1 calc R . . . .
C5 C 0.65525(14) 0.3510(3) 0.24069(13) 0.0248(4) Uani 1 1 d . . . . .
H5 H 0.7141 0.2962 0.2796 0.030 Uiso 1 1 calc R . . . .
C6 C 0.62214(13) 0.5611(3) 0.25337(12) 0.0233(4) Uani 1 1 d . . . . .
H6 H 0.6580 0.6497 0.3016 0.028 Uiso 1 1 calc R . . . .
C7 C 0.53691(13) 0.6420(3) 0.19590(12) 0.0192(4) Uani 1 1 d . . . . .
H7 H 0.5149 0.7867 0.2045 0.023 Uiso 1 1 calc R . . . .
C8 C 0.20195(12) 0.0860(3) -0.09238(12) 0.0174(4) Uani 1 1 d . . . . .
C9 C 0.19607(12) 0.1516(3) -0.17376(12) 0.0169(4) Uani 1 1 d . . . . .
H9 H 0.2235 0.2904 -0.1813 0.020 Uiso 1 1 calc R . . . .
C10 C 0.14968(12) 0.0154(3) -0.24665(12) 0.0166(4) Uani 1 1 d . . . . .
C11 C 0.14319(13) 0.0797(3) -0.33102(12) 0.0191(4) Uani 1 1 d . . . . .
H11 H 0.1701 0.2184 -0.3396 0.023 Uiso 1 1 calc R . . . .
C12 C 0.09863(13) -0.0558(3) -0.40041(13) 0.0219(4) Uani 1 1 d . . . . .
H12 H 0.0950 -0.0106 -0.4566 0.026 Uiso 1 1 calc R . . . .
C13 C 0.05809(14) -0.2622(3) -0.38888(13) 0.0259(5) Uani 1 1 d . . . . .
H13 H 0.0269 -0.3550 -0.4373 0.031 Uiso 1 1 calc R . . . .
C14 C 0.06375(14) -0.3288(3) -0.30794(13) 0.0235(4) Uani 1 1 d . . . . .
H14 H 0.0368 -0.4686 -0.3007 0.028 Uiso 1 1 calc R . . . .
C15 C 0.10887(12) -0.1933(3) -0.23511(12) 0.0182(4) Uani 1 1 d . . . . .
C16 C 0.11500(13) -0.2554(3) -0.15026(13) 0.0204(4) Uani 1 1 d . . . . .
H16 H 0.0873 -0.3928 -0.1416 0.024 Uiso 1 1 calc R . . . .
C17 C 0.15993(13) -0.1212(3) -0.08123(12) 0.0202(4) Uani 1 1 d . . . . .
H17 H 0.1633 -0.1661 -0.0251 0.024 Uiso 1 1 calc R . . . .

loop_
_atom_site_aniso_label
_atom_site_aniso_U_11
_atom_site_aniso_U_22
_atom_site_aniso_U_33
_atom_site_aniso_U_23
_atom_site_aniso_U_13
_atom_site_aniso_U_12
S1 0.0241(3) 0.0202(3) 0.0202(3) -0.0042(2) 0.0010(2) 0.0063(2)
S2 0.0226(3) 0.0292(3) 0.0149(2) -0.0010(2) 0.00685(19) -0.0010(2)
C1 0.0199(10) 0.0228(10) 0.0163(10) -0.0023(8) 0.0037(8) 0.0004(8)
C2 0.0171(9) 0.0190(10) 0.0176(10) 0.0010(7) 0.0072(8) 0.0002(7)
C3 0.0204(10) 0.0191(10) 0.0229(11) -0.0009(8) 0.0080(8) -0.0004(8)
C4 0.0222(10) 0.0201(10) 0.0332(12) 0.0054(9) 0.0151(9) 0.0049(8)
C5 0.0150(10) 0.0358(12) 0.0241(11) 0.0072(9) 0.0075(8) 0.0017(8)
C6 0.0169(10) 0.0359(12) 0.0177(10) -0.0031(8) 0.0070(8) -0.0055(8)
C7 0.0206(10) 0.0190(10) 0.0213(10) -0.0019(8) 0.0116(8) -0.0027(8)
C8 0.0138(9) 0.0198(10) 0.0187(10) 0.0003(7) 0.0059(8) 0.0040(7)
C9 0.0153(9) 0.0156(9) 0.0206(10) 0.0012(7) 0.0073(8) 0.0011(7)
C10 0.0126(9) 0.0176(10) 0.0202(10) 0.0006(7) 0.0064(7) 0.0033(7)
C11 0.0181(10) 0.0197(10) 0.0206(10) 0.0005(8) 0.0079(8) 0.0003(7)
C12 0.0204(10) 0.0272(11) 0.0189(10) -0.0021(8) 0.0080(8) 0.0006(8)
C13 0.0215(10) 0.0284(11) 0.0268(11) -0.0102(9) 0.0073(9) -0.0044(8)
C14 0.0189(10) 0.0194(10) 0.0337(12) -0.0030(8) 0.0110(9) -0.0023(8)
C15 0.0126(9) 0.0185(10) 0.0248(11) 0.0005(8) 0.0083(8) 0.0027(7)
C16 0.0154(9) 0.0176(10) 0.0301(11) 0.0061(8) 0.0105(8) 0.0024(7)
C17 0.0180(10) 0.0229(10) 0.0214(10) 0.0066(8) 0.0089(8) 0.0041(8)

loop_
_atom_type_symbol
_atom_type_description
_atom_type_scat_dispersion_real
_atom_type_scat_dispersion_imag
_atom_type_scat_source
C C 0.0033 0.0016 'International Tables Vol C Tables 4.2.6.8 and 6.1.1.4'
H H 0.0000 0.0000 'International Tables Vol C Tables 4.2.6.8 and 6.1.1.4'
S S 0.1246 0.1234 'International Tables Vol C Tables 4.2.6.8 and 6.1.1.4'

loop_
_geom_angle_atom_site_label_1
_geom_angle_atom_site_label_2
_geom_angle_atom_site_label_3
_geom_angle
_geom_angle_site_symmetry_1
_geom_angle_site_symmetry_3
_geom_angle_publ_flag
C2 S1 C1 104.81(9) . . ?
C8 S2 C1 103.21(9) . . ?
S1 C1 S2 109.25(10) . . ?
C3 C2 S1 125.66(15) . . ?
C7 C2 S1 114.63(14) . . ?
C7 C2 C3 119.69(17) . . ?
C4 C3 C2 119.25(18) . . ?
C5 C4 C3 121.00(18) . . ?
C4 C5 C6 119.46(18) . . ?
C7 C6 C5 120.16(18) . . ?
C6 C7 C2 120.42(18) . . ?
C9 C8 S2 124.85(14) . . ?
C9 C8 C17 119.51(17) . . ?
C17 C8 S2 115.63(14) . . ?
C8 C9 C10 120.99(17) . . ?
C9 C10 C15 119.36(16) . . ?
C11 C10 C9 121.83(16) . . ?
C11 C10 C15 118.80(17) . . ?
C12 C11 C10 120.74(17) . . ?
C11 C12 C13 120.38(18) . . ?
C14 C13 C12 120.05(18) . . ?
C13 C14 C15 121.10(18) . . ?
C14 C15 C10 118.94(17) . . ?
C14 C15 C16 122.69(17) . . ?
C16 C15 C10 118.37(17) . . ?
C17 C16 C15 121.09(17) . . ?
C16 C17 C8 120.67(17) . . ?

loop_
_geom_bond_atom_site_label_1
_geom_bond_atom_site_label_2
_geom_bond_distance
_geom_bond_site_symmetry_2
_geom_bond_publ_flag
S1 C1 1.7949(19) . ?
S1 C2 1.7737(18) . ?
S2 C1 1.8142(19) . ?
S2 C8 1.7662(19) . ?
C2 C3 1.394(3) . ?
C2 C7 1.393(3) . ?
C3 C4 1.392(3) . ?
C4 C5 1.385(3) . ?
C5 C6 1.387(3) . ?
C6 C7 1.385(3) . ?
C8 C9 1.373(3) . ?
C8 C17 1.425(3) . ?
C9 C10 1.416(3) . ?
C10 C11 1.416(3) . ?
C10 C15 1.426(3) . ?
C11 C12 1.369(3) . ?
C12 C13 1.412(3) . ?
C13 C14 1.369(3) . ?
C14 C15 1.409(3) . ?
C15 C16 1.422(3) . ?
C16 C17 1.362(3) . ?

loop_
_geom_torsion_atom_site_label_1
_geom_torsion_atom_site_label_2
_geom_torsion_atom_site_label_3
_geom_torsion_atom_site_label_4
_geom_torsion
_geom_torsion_site_symmetry_1
_geom_torsion_site_symmetry_2
_geom_torsion_site_symmetry_3
_geom_torsion_site_symmetry_4
_geom_torsion_publ_flag
S1 C2 C3 C4 176.73(14) . . . . ?
S1 C2 C7 C6 -178.01(14) . . . . ?
S2 C8 C9 C10 -179.05(13) . . . . ?
S2 C8 C17 C16 179.27(14) . . . . ?
C1 S1 C2 C3 -1.24(18) . . . . ?
C1 S1 C2 C7 177.22(13) . . . . ?
C1 S2 C8 C9 -16.21(18) . . . . ?
C1 S2 C8 C17 165.31(13) . . . . ?
C2 S1 C1 S2 84.32(11) . . . . ?
C2 C3 C4 C5 1.5(3) . . . . ?
C3 C2 C7 C6 0.5(3) . . . . ?
C3 C4 C5 C6 -0.3(3) . . . . ?
C4 C5 C6 C7 -0.9(3) . . . . ?
C5 C6 C7 C2 0.7(3) . . . . ?
C7 C2 C3 C4 -1.7(3) . . . . ?
C8 S2 C1 S1 173.57(9) . . . . ?
C8 C9 C10 C11 -179.75(17) . . . . ?
C8 C9 C10 C15 -0.3(3) . . . . ?
C9 C8 C17 C16 0.7(3) . . . . ?
C9 C10 C11 C12 179.46(17) . . . . ?
C9 C10 C15 C14 -179.33(16) . . . . ?
C9 C10 C15 C16 1.0(2) . . . . ?
C10 C11 C12 C13 0.2(3) . . . . ?
C10 C15 C16 C17 -1.0(3) . . . . ?
C11 C10 C15 C14 0.2(2) . . . . ?
C11 C10 C15 C16 -179.44(16) . . . . ?
C11 C12 C13 C14 -0.4(3) . . . . ?
C12 C13 C14 C15 0.6(3) . . . . ?
C13 C14 C15 C10 -0.5(3) . . . . ?
C13 C14 C15 C16 179.14(18) . . . . ?
C14 C15 C16 C17 179.40(17) . . . . ?
C15 C10 C11 C12 0.0(3) . . . . ?
C15 C16 C17 C8 0.1(3) . . . . ?
C17 C8 C9 C10 -0.6(3) . . . . ?
